data_1502217
loop_
_publ_author_name
'Lu, Yin-Suo'
'Peng, Xiao-Shui'

_publ_section_title
;
 A concise construction of the chlorahololide heptacyclic core.
;
_journal_issue 11
_journal_name_full 'Organic letters'
_journal_page_first 2940
_journal_page_last 2943
_journal_paper_doi 10.1021/ol2009973
_journal_volume 13
_journal_year 2011
_chemical_formula_sum 'C18 H32 O2 Si'
_chemical_formula_weight 308.53
_chemical_name_systematic
; 
 ? 
;
_space_group_IT_number 148
_symmetry_cell_setting trigonal
_symmetry_space_group_name_Hall '-R 3'
_symmetry_space_group_name_H-M 'R -3 :H'
_atom_sites_solution_hydrogens geom
_atom_sites_solution_primary direct
_atom_sites_solution_secondary difmap
_audit_creation_method SHELXL-97
_cell_angle_alpha 90.00
_cell_angle_beta 90.00
_cell_angle_gamma 120.00
_cell_formula_units_Z 18
_cell_length_a 21.881(3)
_cell_length_b 21.881(3)
_cell_length_c 21.626(3)
_cell_measurement_temperature 296(2)
_cell_volume 8967(2)
_computing_cell_refinement SAINT(Bruker,2001)
_computing_data_collection APEX2(Bruker,2003)
_computing_data_reduction APEX2(Bruker,2003)
_computing_molecular_graphics DIAMOND
_computing_publication_material 'SHELXL-97 (Sheldrick, 2008)'
_computing_structure_refinement 'SHELXL-97 (Sheldrick, 2008)'
_computing_structure_solution 'SHELXS-97 (Sheldrick, 2008)'
_diffrn_ambient_temperature 296(2)
_diffrn_measured_fraction_theta_full 0.999
_diffrn_measured_fraction_theta_max 0.999
_diffrn_measurement_device_type 'Bruker APEX II CCD diffractometer'
_diffrn_measurement_method '\f and \w scan'
_diffrn_radiation_monochromator graphite
_diffrn_radiation_source 'fine-focus sealed tube'
_diffrn_radiation_type MoK\a
_diffrn_radiation_wavelength 0.71073
_diffrn_reflns_av_R_equivalents 0.0972
_diffrn_reflns_av_sigmaI/netI 0.0320
_diffrn_reflns_limit_h_max 26
_diffrn_reflns_limit_h_min -26
_diffrn_reflns_limit_k_max 26
_diffrn_reflns_limit_k_min -26
_diffrn_reflns_limit_l_max 25
_diffrn_reflns_limit_l_min -25
_diffrn_reflns_number 69694
_diffrn_reflns_theta_full 25.25
_diffrn_reflns_theta_max 25.25
_diffrn_reflns_theta_min 1.43
_exptl_absorpt_coefficient_mu 0.121
_exptl_absorpt_correction_type none
_exptl_crystal_colour colorless
_exptl_crystal_density_diffrn 1.028
_exptl_crystal_density_method 'not measured'
_exptl_crystal_description plate
_exptl_crystal_F_000 3060
_exptl_crystal_size_max 0.5
_exptl_crystal_size_mid 0.3
_exptl_crystal_size_min 0.2
_refine_diff_density_max 1.269
_refine_diff_density_min -0.534
_refine_diff_density_rms 0.062
_refine_ls_extinction_method none
_refine_ls_goodness_of_fit_ref 1.035
_refine_ls_hydrogen_treatment constr
_refine_ls_matrix_type full
_refine_ls_number_parameters 190
_refine_ls_number_reflns 3608
_refine_ls_number_restraints 0
_refine_ls_restrained_S_all 1.035
_refine_ls_R_factor_all 0.1242
_refine_ls_R_factor_gt 0.0902
_refine_ls_shift/su_max 0.000
_refine_ls_shift/su_mean 0.000
_refine_ls_structure_factor_coef Fsqd
_refine_ls_weighting_details 'calc w=1/[\s^2^(Fo^2^)+(0.1481P)^2^+30.9503P] where P=(Fo^2^+2Fc^2^)/3'
_refine_ls_weighting_scheme calc
_refine_ls_wR_factor_gt 0.2521
_refine_ls_wR_factor_ref 0.2916
_reflns_number_gt 2407
_reflns_number_total 3608
_reflns_threshold_expression >2sigma(I)
_cod_data_source_file ol2009973_si_001.cif
_cod_data_source_block a
_cod_original_sg_symbol_H-M R-3
_cod_database_code 1502217

loop_
_symmetry_equiv_pos_as_xyz
'x, y, z'
'-y, x-y, z'
'-x+y, -x, z'
'x+2/3, y+1/3, z+1/3'
'-y+2/3, x-y+1/3, z+1/3'
'-x+y+2/3, -x+1/3, z+1/3'
'x+1/3, y+2/3, z+2/3'
'-y+1/3, x-y+2/3, z+2/3'
'-x+y+1/3, -x+2/3, z+2/3'
'-x, -y, -z'
'y, -x+y, -z'
'x-y, x, -z'
'-x+2/3, -y+1/3, -z+1/3'
'y+2/3, -x+y+1/3, -z+1/3'
'x-y+2/3, x+1/3, -z+1/3'
'-x+1/3, -y+2/3, -z+2/3'
'y+1/3, -x+y+2/3, -z+2/3'
'x-y+1/3, x+2/3, -z+2/3'

loop_
_atom_site_label
_atom_site_type_symbol
_atom_site_fract_x
_atom_site_fract_y
_atom_site_fract_z
_atom_site_U_iso_or_equiv
_atom_site_adp_type
_atom_site_occupancy
_atom_site_symmetry_multiplicity
_atom_site_calc_flag
_atom_site_refinement_flags
Si1 Si 0.71989(8) 0.14993(8) 0.45709(6) 0.0743(5) Uani 1 1 d .
C1 C 0.8407(2) -0.0141(2) 0.65603(19) 0.0613(11) Uani 1 1 d .
H1A H 0.8153 -0.0657 0.6585 0.074 Uiso 1 1 calc R
C2 C 0.9112(2) 0.0221(2) 0.6236(2) 0.0597(10) Uani 1 1 d .
H2A H 0.9286 -0.0078 0.6061 0.072 Uiso 1 1 calc R
C3 C 0.91651(19) 0.08239(18) 0.58334(17) 0.0473(9) Uani 1 1 d .
C4 C 0.84027(19) 0.06775(18) 0.58318(17) 0.0470(9) Uani 1 1 d .
C5 C 0.8106(2) 0.0808(2) 0.53631(19) 0.0583(10) Uani 1 1 d .
H5A H 0.8398 0.1103 0.5052 0.070 Uiso 1 1 calc R
C6 C 0.7331(2) 0.0514(3) 0.5297(2) 0.0697(12) Uani 1 1 d .
H6A H 0.7174 0.0209 0.4931 0.084 Uiso 1 1 calc R
C7 C 0.6903(3) 0.0076(3) 0.5846(3) 0.0874(16) Uani 1 1 d .
H7A H 0.6434 -0.0273 0.5708 0.105 Uiso 1 1 calc R
H7B H 0.6854 0.0380 0.6145 0.105 Uiso 1 1 calc R
C8 C 0.7254(2) -0.0300(2) 0.6158(3) 0.0748(13) Uani 1 1 d .
H8A H 0.6968 -0.0576 0.6504 0.090 Uiso 1 1 calc R
H8B H 0.7283 -0.0620 0.5865 0.090 Uiso 1 1 calc R
C9 C 0.7990(2) 0.0225(2) 0.63857(19) 0.0555(10) Uani 1 1 d .
C10 C 0.9088(3) 0.0264(3) 0.6921(2) 0.0842(15) Uani 1 1 d .
H10A H 0.9194 0.0712 0.7100 0.101 Uiso 1 1 calc R
H10B H 0.9243 -0.0006 0.7163 0.101 Uiso 1 1 calc R
C11 C 0.9695(2) 0.1564(2) 0.6054(2) 0.0666(12) Uani 1 1 d .
H11A H 1.0160 0.1623 0.6050 0.100 Uiso 1 1 calc R
H11B H 0.9578 0.1630 0.6467 0.100 Uiso 1 1 calc R
H11C H 0.9681 0.1905 0.5784 0.100 Uiso 1 1 calc R
C12 C 0.7944(3) 0.0658(3) 0.6923(2) 0.0887(16) Uani 1 1 d .
H12A H 0.7686 0.0349 0.7259 0.133 Uiso 1 1 calc R
H12B H 0.7706 0.0903 0.6788 0.133 Uiso 1 1 calc R
H12C H 0.8411 0.0995 0.7060 0.133 Uiso 1 1 calc R
C13 C 0.7349(4) 0.1097(3) 0.3867(2) 0.0965(18) Uani 1 1 d .
H13A H 0.6968 0.0621 0.3821 0.145 Uiso 1 1 calc R
H13B H 0.7786 0.1097 0.3908 0.145 Uiso 1 1 calc R
H13C H 0.7371 0.1367 0.3509 0.145 Uiso 1 1 calc R
C14 C 0.7933(4) 0.2418(4) 0.4654(4) 0.143(3) Uani 1 1 d .
H14A H 0.7858 0.2627 0.5015 0.214 Uiso 1 1 calc R
H14B H 0.7952 0.2686 0.4295 0.214 Uiso 1 1 calc R
H14C H 0.8370 0.2419 0.4693 0.214 Uiso 1 1 calc R
C15 C 0.6356(4) 0.1498(5) 0.4537(3) 0.118(3) Uani 1 1 d .
C16 C 0.5750(4) 0.0673(7) 0.4436(5) 0.221(6) Uani 1 1 d .
H16A H 0.5294 0.0636 0.4417 0.332 Uiso 1 1 calc R
H16B H 0.5761 0.0396 0.4775 0.332 Uiso 1 1 calc R
H16C H 0.5838 0.0503 0.4057 0.332 Uiso 1 1 calc R
C17 C 0.6198(5) 0.1726(6) 0.5153(3) 0.170(4) Uani 1 1 d .
H17A H 0.5756 0.1718 0.5127 0.255 Uiso 1 1 calc R
H17B H 0.6567 0.2195 0.5250 0.255 Uiso 1 1 calc R
H17C H 0.6171 0.1408 0.5472 0.255 Uiso 1 1 calc R
C18 C 0.6355(6) 0.1957(7) 0.3986(4) 0.194(5) Uani 1 1 d .
H18A H 0.5912 0.1950 0.3976 0.291 Uiso 1 1 calc R
H18B H 0.6419 0.1770 0.3606 0.291 Uiso 1 1 calc R
H18C H 0.6732 0.2434 0.4038 0.291 Uiso 1 1 calc R
O1 O 0.93847(13) 0.07714(13) 0.52226(12) 0.0533(7) Uani 1 1 d .
H1B H 0.9817 0.0992 0.5204 0.080 Uiso 1 1 calc R
O2 O 0.71634(19) 0.1068(2) 0.52016(15) 0.0809(10) Uani 1 1 d .

loop_
_atom_site_aniso_label
_atom_site_aniso_U_11
_atom_site_aniso_U_22
_atom_site_aniso_U_33
_atom_site_aniso_U_23
_atom_site_aniso_U_13
_atom_site_aniso_U_12
Si1 0.0876(10) 0.0900(10) 0.0615(8) -0.0074(6) -0.0067(6) 0.0565(8)
C1 0.072(3) 0.059(2) 0.063(2) 0.0172(19) 0.014(2) 0.040(2)
C2 0.066(3) 0.060(2) 0.068(3) 0.0093(19) 0.005(2) 0.043(2)
C3 0.0452(19) 0.0450(19) 0.054(2) -0.0002(16) 0.0030(16) 0.0240(16)
C4 0.050(2) 0.0407(18) 0.056(2) 0.0059(15) 0.0090(17) 0.0273(16)
C5 0.058(2) 0.064(2) 0.061(2) 0.0126(19) 0.0124(19) 0.036(2)
C6 0.065(3) 0.084(3) 0.078(3) 0.003(2) 0.001(2) 0.051(3)
C7 0.054(3) 0.095(4) 0.114(4) 0.025(3) 0.016(3) 0.037(3)
C8 0.059(3) 0.067(3) 0.098(4) 0.025(3) 0.021(2) 0.032(2)
C9 0.061(2) 0.054(2) 0.061(2) 0.0132(18) 0.0173(18) 0.0363(19)
C10 0.094(4) 0.102(4) 0.068(3) 0.019(3) -0.006(3) 0.058(3)
C11 0.063(3) 0.053(2) 0.081(3) -0.015(2) -0.005(2) 0.027(2)
C12 0.118(4) 0.101(4) 0.071(3) 0.010(3) 0.036(3) 0.073(4)
C13 0.114(4) 0.124(5) 0.069(3) -0.011(3) 0.007(3) 0.072(4)
C14 0.158(7) 0.101(5) 0.116(6) -0.011(4) 0.007(5) 0.025(5)
C15 0.146(6) 0.209(8) 0.071(3) -0.008(4) -0.016(4) 0.143(7)
C16 0.066(4) 0.313(16) 0.201(11) -0.075(10) -0.016(5) 0.033(7)
C17 0.192(8) 0.322(14) 0.110(5) -0.057(7) -0.022(5) 0.214(10)
C18 0.241(12) 0.325(15) 0.129(7) 0.054(8) -0.005(7) 0.226(12)
O1 0.0399(13) 0.0524(15) 0.0608(16) -0.0028(12) 0.0121(11) 0.0179(12)
O2 0.098(2) 0.110(3) 0.073(2) 0.0121(18) 0.0057(17) 0.081(2)

loop_
_atom_type_symbol
_atom_type_description
_atom_type_scat_dispersion_real
_atom_type_scat_dispersion_imag
_atom_type_scat_source
C C 0.0033 0.0016 'International Tables Vol C Tables 4.2.6.8 and 6.1.1.4'
H H 0.0000 0.0000 'International Tables Vol C Tables 4.2.6.8 and 6.1.1.4'
O O 0.0106 0.0060 'International Tables Vol C Tables 4.2.6.8 and 6.1.1.4'
Si Si 0.0817 0.0704 'International Tables Vol C Tables 4.2.6.8 and 6.1.1.4'

loop_
_geom_angle_atom_site_label_1
_geom_angle_atom_site_label_2
_geom_angle_atom_site_label_3
_geom_angle
O2 Si1 C15 105.8(3)
O2 Si1 C14 108.1(3)
C15 Si1 C14 109.2(4)
O2 Si1 C13 112.1(2)
C15 Si1 C13 112.2(3)
C14 Si1 C13 109.2(3)
C2 C1 C10 58.9(3)
C2 C1 C9 109.4(3)
C10 C1 C9 119.4(4)
C2 C1 H1A 118.2
C10 C1 H1A 118.2
C9 C1 H1A 118.2
C10 C2 C1 60.7(3)
C10 C2 C3 120.0(4)
C1 C2 C3 109.3(3)
C10 C2 H2A 117.7
C1 C2 H2A 117.7
C3 C2 H2A 117.7
O1 C3 C11 105.5(3)
O1 C3 C4 110.8(3)
C11 C3 C4 113.2(3)
O1 C3 C2 109.8(3)
C11 C3 C2 115.2(3)
C4 C3 C2 102.4(3)
C5 C4 C9 123.4(3)
C5 C4 C3 124.2(3)
C9 C4 C3 111.3(3)
C4 C5 C6 124.1(4)
C4 C5 H5A 117.9
C6 C5 H5A 117.9
O2 C6 C5 111.2(4)
O2 C6 C7 107.9(4)
C5 C6 C7 114.0(4)
O2 C6 H6A 107.8
C5 C6 H6A 107.8
C7 C6 H6A 107.8
C6 C7 C8 111.5(4)
C6 C7 H7A 109.3
C8 C7 H7A 109.3
C6 C7 H7B 109.3
C8 C7 H7B 109.3
H7A C7 H7B 108.0
C9 C8 C7 111.3(4)
C9 C8 H8A 109.4
C7 C8 H8A 109.4
C9 C8 H8B 109.4
C7 C8 H8B 109.4
H8A C8 H8B 108.0
C8 C9 C4 107.2(3)
C8 C9 C1 111.6(3)
C4 C9 C1 102.5(3)
C8 C9 C12 110.0(4)
C4 C9 C12 113.2(3)
C1 C9 C12 112.1(4)
C2 C10 C1 60.4(3)
C2 C10 H10A 117.7
C1 C10 H10A 117.7
C2 C10 H10B 117.7
C1 C10 H10B 117.7
H10A C10 H10B 114.8
C3 C11 H11A 109.5
C3 C11 H11B 109.5
H11A C11 H11B 109.5
C3 C11 H11C 109.5
H11A C11 H11C 109.5
H11B C11 H11C 109.5
C9 C12 H12A 109.5
C9 C12 H12B 109.5
H12A C12 H12B 109.5
C9 C12 H12C 109.5
H12A C12 H12C 109.5
H12B C12 H12C 109.5
Si1 C13 H13A 109.5
Si1 C13 H13B 109.5
H13A C13 H13B 109.5
Si1 C13 H13C 109.5
H13A C13 H13C 109.5
H13B C13 H13C 109.5
Si1 C14 H14A 109.5
Si1 C14 H14B 109.5
H14A C14 H14B 109.5
Si1 C14 H14C 109.5
H14A C14 H14C 109.5
H14B C14 H14C 109.5
C17 C15 C18 112.7(7)
C17 C15 C16 106.7(8)
C18 C15 C16 110.4(8)
C17 C15 Si1 110.8(4)
C18 C15 Si1 110.7(6)
C16 C15 Si1 105.3(6)
C15 C16 H16A 109.5
C15 C16 H16B 109.5
H16A C16 H16B 109.5
C15 C16 H16C 109.5
H16A C16 H16C 109.5
H16B C16 H16C 109.5
C15 C17 H17A 109.5
C15 C17 H17B 109.5
H17A C17 H17B 109.5
C15 C17 H17C 109.5
H17A C17 H17C 109.5
H17B C17 H17C 109.5
C15 C18 H18A 109.5
C15 C18 H18B 109.5
H18A C18 H18B 109.5
C15 C18 H18C 109.5
H18A C18 H18C 109.5
H18B C18 H18C 109.5
C3 O1 H1B 109.5
C6 O2 Si1 130.0(3)

loop_
_geom_bond_atom_site_label_1
_geom_bond_atom_site_label_2
_geom_bond_distance
Si1 O2 1.638(3)
Si1 C15 1.846(6)
Si1 C14 1.851(7)
Si1 C13 1.869(5)
C1 C2 1.509(6)
C1 C10 1.513(7)
C1 C9 1.532(5)
C1 H1A 0.9800
C2 C10 1.486(6)
C2 C3 1.537(5)
C2 H2A 0.9800
C3 O1 1.430(4)
C3 C11 1.522(5)
C3 C4 1.533(5)
C4 C5 1.310(5)
C4 C9 1.529(5)
C5 C6 1.491(6)
C5 H5A 0.9300
C6 O2 1.446(5)
C6 C7 1.519(7)
C6 H6A 0.9800
C7 C8 1.535(7)
C7 H7A 0.9700
C7 H7B 0.9700
C8 C9 1.517(6)
C8 H8A 0.9700
C8 H8B 0.9700
C9 C12 1.535(6)
C10 H10A 0.9700
C10 H10B 0.9700
C11 H11A 0.9600
C11 H11B 0.9600
C11 H11C 0.9600
C12 H12A 0.9600
C12 H12B 0.9600
C12 H12C 0.9600
C13 H13A 0.9600
C13 H13B 0.9600
C13 H13C 0.9600
C14 H14A 0.9600
C14 H14B 0.9600
C14 H14C 0.9600
C15 C17 1.522(9)
C15 C18 1.558(10)
C15 C16 1.635(14)
C16 H16A 0.9600
C16 H16B 0.9600
C16 H16C 0.9600
C17 H17A 0.9600
C17 H17B 0.9600
C17 H17C 0.9600
C18 H18A 0.9600
C18 H18B 0.9600
C18 H18C 0.9600
O1 H1B 0.8200

loop_
_geom_torsion_atom_site_label_1
_geom_torsion_atom_site_label_2
_geom_torsion_atom_site_label_3
_geom_torsion_atom_site_label_4
_geom_torsion
C9 C1 C2 C10 113.3(4)
C10 C1 C2 C3 -114.2(4)
C9 C1 C2 C3 -0.9(5)
C10 C2 C3 O1 163.3(4)
C1 C2 C3 O1 -130.1(3)
C10 C2 C3 C11 44.4(5)
C1 C2 C3 C11 111.0(4)
C10 C2 C3 C4 -78.9(4)
C1 C2 C3 C4 -12.3(4)
O1 C3 C4 C5 -29.3(5)
C11 C3 C4 C5 88.9(5)
C2 C3 C4 C5 -146.4(4)
O1 C3 C4 C9 138.9(3)
C11 C3 C4 C9 -102.8(4)
C2 C3 C4 C9 21.9(4)
C9 C4 C5 C6 -2.4(6)
C3 C4 C5 C6 164.5(4)
C4 C5 C6 O2 125.8(4)
C4 C5 C6 C7 3.6(7)
O2 C6 C7 C8 -155.3(4)
C5 C6 C7 C8 -31.2(6)
C6 C7 C8 C9 59.3(6)
C7 C8 C9 C4 -55.4(5)
C7 C8 C9 C1 -166.9(4)
C7 C8 C9 C12 68.1(5)
C5 C4 C9 C8 28.3(5)
C3 C4 C9 C8 -140.1(3)
C5 C4 C9 C1 145.9(4)
C3 C4 C9 C1 -22.4(4)
C5 C4 C9 C12 -93.1(5)
C3 C4 C9 C12 98.5(4)
C2 C1 C9 C8 128.2(4)
C10 C1 C9 C8 -167.2(4)
C2 C1 C9 C4 13.8(4)
C10 C1 C9 C4 78.3(4)
C2 C1 C9 C12 -107.9(4)
C10 C1 C9 C12 -43.4(5)
C3 C2 C10 C1 96.6(4)
C9 C1 C10 C2 -96.1(4)
O2 Si1 C15 C17 48.9(7)
C14 Si1 C15 C17 -67.3(7)
C13 Si1 C15 C17 171.5(7)
O2 Si1 C15 C18 174.6(6)
C14 Si1 C15 C18 58.4(7)
C13 Si1 C15 C18 -62.8(8)
O2 Si1 C15 C16 -66.1(5)
C14 Si1 C15 C16 177.8(5)
C13 Si1 C15 C16 56.5(6)
C5 C6 O2 Si1 80.5(5)
C7 C6 O2 Si1 -153.8(4)
C15 Si1 O2 C6 132.9(5)
C14 Si1 O2 C6 -110.2(5)
C13 Si1 O2 C6 10.2(5)
